data_4302601
loop_
_publ_author_name
'Chi-Shen Lee'
'Ming-Fang Wang'
'Wen-Hen Huang'

_publ_contact_author_address
;Department of Applied Chemistry
National Chiao Tung University
1001 University Rd, Hsinchu, 30010, Taiwan
;
_publ_contact_author_email chishen@mail.nctu.edu.tw
_publ_contact_author_fax 1-886-3-5723764
_publ_contact_author_name 'Chi-Shen Lee'
_publ_contact_author_phone 1-886-3-5131332
_publ_section_title
;
Synthesis and Phase Width of Quaternary Selenides Pb4InxM6-xSe13 (M =
Bi,x= 2.1-2.8; Sb,x= 2)
;
_journal_name_full 'Inorganic Chemistry'
_journal_page_first 6402
_journal_page_last 6408
_journal_paper_doi 10.1021/ic8023875
_journal_volume 48
_journal_year 2009
_chemical_formula_moiety Pb4In2Sb4Se13
_chemical_formula_sum 'In2 Pb4 Sb4 Se13'
_chemical_formula_weight 2571.96
_chemical_name_systematic 'indium lead antimony selenide (2/4/4/13)'
_space_group_IT_number 55
_symmetry_cell_setting orthorhombic
_symmetry_Int_Tables_number 55
_symmetry_space_group_name_Hall '-P 2 2ab'
_symmetry_space_group_name_H-M 'P b a m'
_atom_sites_solution_primary direct
_atom_sites_solution_secondary difmap
_audit_creation_method SHELXL-97
_cell_angle_alpha 90.00
_cell_angle_beta 90.00
_cell_angle_gamma 90.00
_cell_formula_units_Z 4
_cell_length_a 21.722(4)
_cell_length_b 27.140(5)
_cell_length_c 4.0621(8)
_cell_measurement_reflns_used 27207
_cell_measurement_temperature 298(2)
_cell_measurement_theta_max 28.56
_cell_measurement_theta_min 1.20
_cell_volume 2394.8(8)
_computing_cell_refinement 'Bruker Smart Apex'
_computing_data_collection 'Bruker Smart Apex'
_computing_data_reduction 'Bruker Smart Apex'
_computing_molecular_graphics 'Bruker Shelxtl'
_computing_publication_material 'Bruker Shelxtl'
_computing_structure_refinement 'SHELXL-97 (Sheldrick, 1997)'
_computing_structure_solution 'SHELXS-97 (Sheldrick, 1990)'
_diffrn_ambient_temperature 298(2)
_diffrn_measured_fraction_theta_full 0.997
_diffrn_measured_fraction_theta_max 0.997
_diffrn_measurement_device_type 'CCD area detector'
_diffrn_measurement_method 'phi and omega scan'
_diffrn_radiation_monochromator graphite
_diffrn_radiation_probe x-ray
_diffrn_radiation_type MoK\a
_diffrn_radiation_wavelength 0.71073
_diffrn_reflns_av_R_equivalents 0.0969
_diffrn_reflns_av_sigmaI/netI 0.0632
_diffrn_reflns_limit_h_max 17
_diffrn_reflns_limit_h_min -28
_diffrn_reflns_limit_k_max 36
_diffrn_reflns_limit_k_min -26
_diffrn_reflns_limit_l_max 5
_diffrn_reflns_limit_l_min -5
_diffrn_reflns_number 27207
_diffrn_reflns_theta_full 28.56
_diffrn_reflns_theta_max 28.56
_diffrn_reflns_theta_min 1.20
_diffrn_source 'fine-focus sealed tube'
_diffrn_source_type 'Bruker Apex CCD'
_exptl_absorpt_coefficient_mu 54.082
_exptl_absorpt_correction_T_max 1
_exptl_absorpt_correction_T_min 0.423356
_exptl_absorpt_correction_type empirical
_exptl_absorpt_process_details
;
 The absorption correction was based on 7171 symmetry-equivalent reflections
 using the SADABS program. Sheldric, G. M. (1996). SADABS. Bruker Area Detector 
 Absorption Correction Software. University of Gottingen, Germany. 
;
_exptl_crystal_colour black
_exptl_crystal_density_diffrn 7.134
_exptl_crystal_density_method 'not measured'
_exptl_crystal_description rod
_exptl_crystal_F_000 4288
_exptl_crystal_size_max 0.2
_exptl_crystal_size_mid 0.025
_exptl_crystal_size_min 0.02
_refine_diff_density_max 7.429
_refine_diff_density_min -2.677
_refine_diff_density_rms 0.584
_refine_ls_extinction_method none
_refine_ls_goodness_of_fit_ref 1.201
_refine_ls_matrix_type full
_refine_ls_number_parameters 141
_refine_ls_number_reflns 3471
_refine_ls_number_restraints 0
_refine_ls_restrained_S_all 1.201
_refine_ls_R_factor_all 0.0864
_refine_ls_R_factor_gt 0.0576
_refine_ls_shift/su_max 0.001
_refine_ls_shift/su_mean 0.000
_refine_ls_structure_factor_coef Fsqd
_refine_ls_weighting_details 'calc w=1/[\s^2^(Fo^2^)+(0.0575P)^2^+5.0000P] where P=(Fo^2^+2Fc^2^)/3'
_refine_ls_weighting_scheme calc
_refine_ls_wR_factor_gt 0.1247
_refine_ls_wR_factor_ref 0.1339
_reflns_number_gt 2571
_reflns_number_total 3471
_reflns_threshold_expression >2sigma(I)
_cod_data_source_file ic8023875_si_002_1.cif
_cod_data_source_block Pb4In2Sb4Se13
_cod_depositor_comments
;
The following automatic conversions were performed:
'_geom_bond_publ_flag' value 'Yes' changed to 'yes' according to
'/home/saulius/struct/CIF-dictionaries/cif_core.dic' dictionary named
'cif_core.dic' version 2.4.1 from 2010-06-29 (56
times).

'_geom_bond_publ_flag' value 'No' changed to 'no' according to
'/home/saulius/struct/CIF-dictionaries/cif_core.dic' dictionary named
'cif_core.dic' version 2.4.1 from 2010-06-29 (30
times).

'_geom_angle_publ_flag' value 'No' changed to 'no' according to
'/home/saulius/struct/CIF-dictionaries/cif_core.dic' dictionary named
'cif_core.dic' version 2.4.1 from 2010-06-29.

Automatic conversion script
Id: cif_fix_enum 1527 2010-12-29 10:47:43Z saulius 
;
_cod_original_cell_volume 2394.7(8)
_cod_database_code 4302601

loop_
_symmetry_equiv_pos_as_xyz
'x, y, z'
'-x, -y, z'
'-x+1/2, y+1/2, -z'
'x+1/2, -y+1/2, -z'
'-x, -y, -z'
'x, y, -z'
'x-1/2, -y-1/2, z'
'-x-1/2, y-1/2, z'

loop_
_atom_site_label
_atom_site_type_symbol
_atom_site_fract_x
_atom_site_fract_y
_atom_site_fract_z
_atom_site_U_iso_or_equiv
_atom_site_adp_type
_atom_site_occupancy
_atom_site_symmetry_multiplicity
_atom_site_calc_flag
_atom_site_refinement_flags
_atom_site_disorder_assembly
_atom_site_disorder_group
Pb1 Pb 0.62318(5) 0.74967(4) 0.5000 0.0389(3) Uani 1 2 d S . .
Pb2 Pb 0.17786(6) 0.07233(4) 0.5000 0.0362(3) Uani 1 2 d S . .
Pb3 Pb 0.16845(5) 0.22861(4) 0.5000 0.0343(3) Uani 1 2 d S . .
Pb4 Pb 0.46860(5) 0.84970(4) 0.5000 0.0315(2) Uani 1 2 d S . .
Sb5 Sb 0.88878(7) 0.08401(6) 0.5000 0.0219(3) Uani 1 2 d S . .
Sb6 Sb 0.65414(7) 0.02050(5) 0.5000 0.0192(3) Uani 1 2 d S . .
Sb7 Sb 0.64695(8) 0.89091(6) 0.0000 0.0267(4) Uani 1 2 d S . .
Sb8 Sb 0.02216(7) 0.15881(7) 0.0000 0.0298(4) Uani 1 2 d S . .
In9 In 0.5000 0.0000 0.0000 0.0230(5) Uani 1 4 d S . .
In10 In 0.0000 0.0000 0.0000 0.0214(5) Uani 1 4 d S . .
In11 In 0.72995(9) 0.15562(6) 0.0000 0.0259(4) Uani 1 2 d S . .
Se1 Se 0.02456(10) 0.22247(8) 0.5000 0.0213(5) Uani 1 2 d S . .
Se2 Se 0.75152(11) 0.09810(8) 0.5000 0.0227(5) Uani 1 2 d S . .
Se3 Se 0.56292(10) 0.81923(9) 0.0000 0.0220(5) Uani 1 2 d S . .
Se4 Se 0.87796(10) 0.01524(8) 0.0000 0.0224(5) Uani 1 2 d S . .
Se5 Se 0.58756(11) 0.06825(9) 0.0000 0.0256(5) Uani 1 2 d S . .
Se6 Se 0.56318(11) 0.94777(8) 0.5000 0.0226(5) Uani 1 2 d S . .
Se7 Se 0.14303(11) 0.14365(8) 0.0000 0.0207(5) Uani 1 2 d S . .
Se8 Se 0.37851(10) 0.80422(8) 0.0000 0.0213(5) Uani 1 2 d S . .
Se9 Se 0.01522(11) 0.07094(8) 0.5000 0.0230(5) Uani 1 2 d S . .
Se10 Se 0.71869(12) 0.97490(9) 0.0000 0.0283(5) Uani 1 2 d S . .
Se11 Se 0.89748(12) 0.15332(9) 0.0000 0.0281(5) Uani 1 2 d S . .
Se12 Se 0.71098(11) 0.85312(8) 0.5000 0.0236(5) Uani 1 2 d S . .
Se13 Se 0.72544(10) 0.74308(9) 0.0000 0.0212(5) Uani 1 2 d S . .

loop_
_atom_site_aniso_label
_atom_site_aniso_U_11
_atom_site_aniso_U_22
_atom_site_aniso_U_33
_atom_site_aniso_U_23
_atom_site_aniso_U_13
_atom_site_aniso_U_12
Pb1 0.0496(6) 0.0492(6) 0.0181(5) 0.000 0.000 0.0136(5)
Pb2 0.0622(7) 0.0323(5) 0.0142(4) 0.000 0.000 0.0096(5)
Pb3 0.0526(7) 0.0302(5) 0.0202(5) 0.000 0.000 -0.0076(5)
Pb4 0.0358(5) 0.0418(6) 0.0169(4) 0.000 0.000 0.0056(5)
Sb5 0.0300(8) 0.0232(8) 0.0125(7) 0.000 0.000 -0.0003(6)
Sb6 0.0257(7) 0.0227(7) 0.0092(6) 0.000 0.000 0.0027(6)
Sb7 0.0358(9) 0.0279(8) 0.0165(7) 0.000 0.000 -0.0037(7)
Sb8 0.0253(8) 0.0453(10) 0.0187(8) 0.000 0.000 -0.0019(7)
In9 0.0266(12) 0.0268(12) 0.0158(10) 0.000 0.000 -0.0036(10)
In10 0.0251(12) 0.0248(11) 0.0144(10) 0.000 0.000 0.0022(9)
In11 0.0450(10) 0.0223(8) 0.0105(7) 0.000 0.000 0.0059(7)
Se1 0.0235(11) 0.0225(11) 0.0178(10) 0.000 0.000 0.0007(9)
Se2 0.0374(13) 0.0218(11) 0.0090(9) 0.000 0.000 0.0046(10)
Se3 0.0222(11) 0.0324(12) 0.0114(10) 0.000 0.000 0.0014(10)
Se4 0.0253(11) 0.0256(11) 0.0162(10) 0.000 0.000 -0.0007(10)
Se5 0.0323(13) 0.0229(12) 0.0215(11) 0.000 0.000 -0.0017(10)
Se6 0.0258(11) 0.0228(11) 0.0192(11) 0.000 0.000 -0.0014(10)
Se7 0.0307(12) 0.0208(11) 0.0107(9) 0.000 0.000 0.0033(10)
Se8 0.0257(11) 0.0231(11) 0.0150(10) 0.000 0.000 -0.0039(10)
Se9 0.0254(11) 0.0257(11) 0.0178(11) 0.000 0.000 -0.0006(10)
Se10 0.0336(13) 0.0332(13) 0.0180(11) 0.000 0.000 0.0056(11)
Se11 0.0394(14) 0.0250(12) 0.0198(11) 0.000 0.000 0.0049(11)
Se12 0.0279(12) 0.0249(12) 0.0180(11) 0.000 0.000 0.0045(10)
Se13 0.0218(11) 0.0278(12) 0.0139(10) 0.000 0.000 0.0010(9)

loop_
_atom_type_symbol
_atom_type_description
_atom_type_scat_dispersion_real
_atom_type_scat_dispersion_imag
_atom_type_scat_source
Se Se -0.0929 2.2259 'International Tables Vol C Tables 4.2.6.8 and 6.1.1.4'
In In -0.7276 1.3100 'International Tables Vol C Tables 4.2.6.8 and 6.1.1.4'
Sb Sb -0.5866 1.5461 'International Tables Vol C Tables 4.2.6.8 and 6.1.1.4'
Pb Pb -3.3944 10.1111 'International Tables Vol C Tables 4.2.6.8 and 6.1.1.4'

loop_
_geom_angle_atom_site_label_1
_geom_angle_atom_site_label_2
_geom_angle_atom_site_label_3
_geom_angle
_geom_angle_site_symmetry_1
_geom_angle_site_symmetry_3
_geom_angle_publ_flag
Se13 Pb1 Se13 84.69(7) 1_556 . no
Se13 Pb1 Se3 84.54(5) 1_556 1_556 ?
Se13 Pb1 Se3 142.86(8) . 1_556 ?
Se13 Pb1 Se3 142.86(8) 1_556 . ?
Se13 Pb1 Se3 84.54(5) . . ?
Se3 Pb1 Se3 82.96(6) 1_556 . ?
Se7 Pb2 Se7 88.68(7) 1_556 . ?
Se7 Pb2 Se12 76.81(6) 1_556 5_666 ?
Se7 Pb2 Se12 76.81(6) . 5_666 ?
Se8 Pb3 Se8 83.10(6) 3_546 3_545 ?
Se8 Pb3 Se7 150.17(7) 3_546 . ?
Se8 Pb3 Se7 90.26(5) 3_545 . ?
Se8 Pb3 Se7 90.26(5) 3_546 1_556 ?
Se8 Pb3 Se7 150.17(7) 3_545 1_556 ?
Se7 Pb3 Se7 81.17(6) . 1_556 ?
Se8 Pb3 Se1 72.72(6) 3_546 . ?
Se8 Pb3 Se1 72.72(6) 3_545 . ?
Se7 Pb3 Se1 77.53(6) . . ?
Se7 Pb3 Se1 77.53(6) 1_556 . ?
Se8 Pb3 Se13 69.78(5) 3_546 5_666 ?
Se8 Pb3 Se13 120.35(7) 3_545 5_666 ?
Se7 Pb3 Se13 136.49(7) . 5_666 ?
Se7 Pb3 Se13 83.72(5) 1_556 5_666 ?
Se1 Pb3 Se13 137.71(4) . 5_666 ?
Se8 Pb3 Se13 120.35(7) 3_546 5_665 ?
Se8 Pb3 Se13 69.78(5) 3_545 5_665 ?
Se7 Pb3 Se13 83.72(5) . 5_665 ?
Se7 Pb3 Se13 136.49(7) 1_556 5_665 ?
Se1 Pb3 Se13 137.71(4) . 5_665 ?
Se13 Pb3 Se13 79.79(6) 5_666 5_665 ?
Se3 Pb4 Se3 85.19(7) 1_556 . ?
Se3 Pb4 Se8 140.35(7) 1_556 . ?
Se3 Pb4 Se8 82.94(5) . . ?
Se3 Pb4 Se8 82.94(5) 1_556 1_556 ?
Se3 Pb4 Se8 140.35(7) . 1_556 ?
Se8 Pb4 Se8 82.56(6) . 1_556 ?
Se3 Pb4 Se5 91.27(5) 1_556 5_666 ?
Se3 Pb4 Se5 150.18(7) . 5_666 ?
Se8 Pb4 Se5 116.63(6) . 5_666 ?
Se8 Pb4 Se5 67.91(5) 1_556 5_666 ?
Se3 Pb4 Se5 150.18(7) 1_556 5_665 ?
Se3 Pb4 Se5 91.27(5) . 5_665 ?
Se8 Pb4 Se5 67.91(5) . 5_665 ?
Se8 Pb4 Se5 116.63(6) 1_556 5_665 ?
Se5 Pb4 Se5 77.31(6) 5_666 5_665 ?
Se4 Sb5 Se4 94.39(8) . 1_556 ?
Se4 Sb5 Se9 89.88(7) . 1_655 ?
Se4 Sb5 Se9 89.88(7) 1_556 1_655 ?
Se4 Sb5 Se11 179.01(10) . 1_556 ?
Se4 Sb5 Se11 85.74(5) 1_556 1_556 ?
Se9 Sb5 Se11 91.10(8) 1_655 1_556 ?
Se4 Sb5 Se11 85.74(5) . . ?
Se4 Sb5 Se11 179.01(10) 1_556 . ?
Se9 Sb5 Se11 91.10(8) 1_655 . ?
Se11 Sb5 Se11 94.11(9) 1_556 . ?
Se4 Sb5 Se2 90.09(7) . . ?
Se4 Sb5 Se2 90.09(7) 1_556 . ?
Se9 Sb5 Se2 179.95(9) 1_655 . ?
Se11 Sb5 Se2 88.93(7) 1_556 . ?
Se11 Sb5 Se2 88.93(7) . . ?
Se10 Sb6 Se10 94.72(9) 1_546 1_545 ?
Se10 Sb6 Se6 92.43(7) 1_546 1_545 ?
Se10 Sb6 Se6 92.43(7) 1_545 1_545 ?
Se10 Sb6 Se5 178.88(7) 1_546 . ?
Se10 Sb6 Se5 86.35(5) 1_545 . ?
Se6 Sb6 Se5 87.82(7) 1_545 . ?
Se10 Sb6 Se5 86.35(5) 1_546 1_556 ?
Se10 Sb6 Se5 178.88(7) 1_545 1_556 ?
Se6 Sb6 Se5 87.82(7) 1_545 1_556 ?
Se5 Sb6 Se5 92.57(8) . 1_556 ?
Se10 Sb6 Se2 87.50(7) 1_546 . ?
Se10 Sb6 Se2 87.50(7) 1_545 . ?
Se6 Sb6 Se2 179.90(9) 1_545 . ?
Se5 Sb6 Se2 92.25(7) . . ?
Se5 Sb6 Se2 92.25(7) 1_556 . ?
Se12 Sb7 Se12 99.22(9) 1_554 . ?
Se12 Sb7 Se3 94.38(7) 1_554 . ?
Se12 Sb7 Se3 94.38(7) . . ?
Se12 Sb7 Se10 91.33(8) 1_554 . ?
Se12 Sb7 Se10 91.33(8) . . ?
Se3 Sb7 Se10 171.18(10) . . ?
Se7 Sb8 Se1 94.64(7) . . ?
Se7 Sb8 Se1 94.64(7) . 1_554 ?
Se1 Sb8 Se1 99.20(9) . 1_554 ?
Se7 Sb8 Se11 167.95(11) . 1_455 ?
Se1 Sb8 Se11 93.16(7) . 1_455 ?
Se1 Sb8 Se11 93.16(7) 1_554 1_455 ?
Se5 In9 Se5 180.00(10) 5_655 . ?
Se5 In9 Se6 90.12(6) 5_655 5_666 ?
Se5 In9 Se6 89.88(6) . 5_666 ?
Se5 In9 Se6 89.88(6) 5_655 1_544 ?
Se5 In9 Se6 90.12(6) . 1_544 ?
Se6 In9 Se6 180.00(11) 5_666 1_544 ?
Se5 In9 Se6 89.88(6) 5_655 1_545 ?
Se5 In9 Se6 90.12(6) . 1_545 ?
Se6 In9 Se6 88.34(7) 5_666 1_545 ?
Se6 In9 Se6 91.66(7) 1_544 1_545 ?
Se5 In9 Se6 90.12(6) 5_655 5_665 ?
Se5 In9 Se6 89.88(6) . 5_665 ?
Se6 In9 Se6 91.66(7) 5_666 5_665 ?
Se6 In9 Se6 88.34(7) 1_544 5_665 ?
Se6 In9 Se6 180.00(11) 1_545 5_665 ?
Se4 In10 Se4 180.00(10) 5_655 1_455 ?
Se4 In10 Se9 90.61(6) 5_655 5 ?
Se4 In10 Se9 89.39(6) 1_455 5 ?
Se4 In10 Se9 89.39(6) 5_655 . ?
Se4 In10 Se9 90.61(6) 1_455 . ?
Se9 In10 Se9 180.00(7) 5 . ?
Se4 In10 Se9 90.61(6) 5_655 5_556 ?
Se4 In10 Se9 89.39(6) 1_455 5_556 ?
Se9 In10 Se9 92.23(7) 5 5_556 ?
Se9 In10 Se9 87.77(7) . 5_556 ?
Se4 In10 Se9 89.39(6) 5_655 1_554 ?
Se4 In10 Se9 90.61(6) 1_455 1_554 ?
Se9 In10 Se9 87.77(7) 5 1_554 ?
Se9 In10 Se9 92.23(7) . 1_554 ?
Se9 In10 Se9 180.00(11) 5_556 1_554 ?
Se13 In11 Se8 87.38(9) 3_645 5_665 ?
Se13 In11 Se2 119.14(7) 3_645 1_554 ?
Se8 In11 Se2 114.52(7) 5_665 1_554 ?
Se13 In11 Se2 119.14(7) 3_645 . ?
Se8 In11 Se2 114.52(7) 5_665 . ?
Se2 In11 Se2 102.51(9) 1_554 . ?
Sb8 Se1 Sb8 99.20(9) . 1_556 ?
Sb8 Se1 Pb3 93.10(7) . . ?
Sb8 Se1 Pb3 93.10(7) 1_556 . ?
In11 Se2 In11 102.51(9) 1_556 . ?
In11 Se2 Sb6 107.18(8) 1_556 . ?
In11 Se2 Sb6 107.18(8) . . ?
In11 Se2 Sb5 104.76(8) 1_556 . ?
In11 Se2 Sb5 104.76(8) . . ?
Sb6 Se2 Sb5 127.82(9) . . ?
Sb7 Se3 Pb4 105.44(7) . 1_554 ?
Sb7 Se3 Pb4 105.44(7) . . ?
Pb4 Se3 Pb4 85.19(7) 1_554 . ?
Sb7 Se3 Pb1 99.03(7) . 1_554 ?
Pb4 Se3 Pb1 90.73(3) 1_554 1_554 ?
Pb4 Se3 Pb1 155.41(9) . 1_554 ?
Sb7 Se3 Pb1 99.03(7) . . ?
Pb4 Se3 Pb1 155.41(9) 1_554 . ?
Pb4 Se3 Pb1 90.73(3) . . ?
Pb1 Se3 Pb1 82.96(6) 1_554 . ?
In10 Se4 Sb5 91.15(7) 1_655 . ?
In10 Se4 Sb5 91.15(7) 1_655 1_554 ?
Sb5 Se4 Sb5 94.39(8) . 1_554 ?
In9 Se5 Sb6 92.69(7) . . ?
In9 Se5 Sb6 92.69(7) . 1_554 ?
Sb6 Se5 Sb6 92.57(8) . 1_554 ?
In9 Se5 Pb4 102.07(7) . 5_666 ?
Sb6 Se5 Pb4 93.30(3) . 5_666 ?
Sb6 Se5 Pb4 163.83(9) 1_554 5_666 ?
In9 Se5 Pb4 102.07(7) . 5_665 ?
Sb6 Se5 Pb4 163.83(9) . 5_665 ?
Sb6 Se5 Pb4 93.30(3) 1_554 5_665 ?
Pb4 Se5 Pb4 77.31(6) 5_666 5_665 ?
Sb6 Se6 In9 89.37(6) 1_565 1_566 ?
Sb6 Se6 In9 89.37(6) 1_565 1_565 ?
In9 Se6 In9 91.66(7) 1_566 1_565 ?
Sb8 Se7 Pb2 111.12(7) . 1_554 ?
Sb8 Se7 Pb2 111.12(7) . . ?
Pb2 Se7 Pb2 88.68(7) 1_554 . ?
Sb8 Se7 Pb3 93.47(7) . . ?
Pb2 Se7 Pb3 154.24(9) 1_554 . ?
Pb2 Se7 Pb3 89.49(3) . . ?
Sb8 Se7 Pb3 93.47(7) . 1_554 ?
Pb2 Se7 Pb3 89.49(3) 1_554 1_554 ?
Pb2 Se7 Pb3 154.24(9) . 1_554 ?
Pb3 Se7 Pb3 81.17(6) . 1_554 ?
In11 Se8 Pb3 88.80(7) 5_665 3 ?
In11 Se8 Pb3 88.80(7) 5_665 3_556 ?
Pb3 Se8 Pb3 83.10(6) 3 3_556 ?
In11 Se8 Pb4 114.11(7) 5_665 . ?
Pb3 Se8 Pb4 156.63(9) 3 . ?
Pb3 Se8 Pb4 92.46(3) 3_556 . ?
In11 Se8 Pb4 114.11(7) 5_665 1_554 ?
Pb3 Se8 Pb4 92.46(3) 3 1_554 ?
Pb3 Se8 Pb4 156.63(9) 3_556 1_554 ?
Pb4 Se8 Pb4 82.56(6) . 1_554 ?
Sb5 Se9 In10 88.34(6) 1_455 . ?
Sb5 Se9 In10 88.34(6) 1_455 1_556 ?
In10 Se9 In10 92.23(7) . 1_556 ?
Sb6 Se10 Sb6 94.72(9) 1_564 1_565 ?
Sb6 Se10 Sb7 94.79(8) 1_564 . ?
Sb6 Se10 Sb7 94.79(8) 1_565 . ?
Sb8 Se11 Sb5 96.04(8) 1_655 1_554 ?
Sb8 Se11 Sb5 96.04(8) 1_655 . ?
Sb5 Se11 Sb5 94.11(9) 1_554 . ?
Sb7 Se12 Sb7 99.22(9) 1_556 . ?
Sb7 Se12 Pb2 98.79(7) 1_556 5_666 ?
Sb7 Se12 Pb2 98.79(7) . 5_666 ?
In11 Se13 Pb1 109.47(7) 3_655 . ?
In11 Se13 Pb1 109.47(7) 3_655 1_554 ?
Pb1 Se13 Pb1 84.69(7) . 1_554 ?
In11 Se13 Pb3 87.11(7) 3_655 5_666 ?
Pb1 Se13 Pb3 95.15(3) . 5_666 ?
Pb1 Se13 Pb3 162.52(9) 1_554 5_666 ?
In11 Se13 Pb3 87.11(7) 3_655 5_665 ?
Pb1 Se13 Pb3 162.52(9) . 5_665 ?
Pb1 Se13 Pb3 95.15(3) 1_554 5_665 ?
Pb3 Se13 Pb3 79.79(6) 5_666 5_665 ?

loop_
_geom_bond_atom_site_label_1
_geom_bond_atom_site_label_2
_geom_bond_distance
_geom_bond_site_symmetry_2
_geom_bond_publ_flag
Pb1 Se13 3.0151(19) 1_556 yes
Pb1 Se13 3.0151(19) . yes
Pb1 Se3 3.0664(19) 1_556 yes
Pb1 Se3 3.0664(19) . yes
Pb2 Se7 2.9059(17) 1_556 yes
Pb2 Se7 2.9059(17) . yes
Pb2 Se12 3.150(3) 5_666 yes
Pb3 Se8 3.0621(19) 3_546 yes
Pb3 Se8 3.0621(18) 3_545 yes
Pb3 Se7 3.1219(19) . yes
Pb3 Se7 3.1219(19) 1_556 yes
Pb3 Se1 3.130(3) . yes
Pb3 Se13 3.167(2) 5_666 yes
Pb3 Se13 3.167(2) 5_665 yes
Pb4 Se3 3.0010(19) 1_556 yes
Pb4 Se3 3.0010(19) . yes
Pb4 Se8 3.0787(19) . yes
Pb4 Se8 3.0787(19) 1_556 yes
Pb4 Se5 3.252(2) 5_666 yes
Pb4 Se5 3.252(2) 5_665 yes
Sb5 Se4 2.7685(19) . yes
Sb5 Se4 2.7685(19) 1_556 yes
Sb5 Se9 2.769(3) 1_655 yes
Sb5 Se11 2.775(2) 1_556 yes
Sb5 Se11 2.775(2) . yes
Sb5 Se2 3.006(3) . yes
Sb6 Se10 2.7609(19) 1_546 yes
Sb6 Se10 2.7609(19) 1_545 yes
Sb6 Se6 2.793(3) 1_545 yes
Sb6 Se5 2.810(2) . yes
Sb6 Se5 2.810(2) 1_556 yes
Sb6 Se2 2.985(3) . yes
Sb7 Se12 2.6667(19) 1_554 yes
Sb7 Se12 2.6667(19) . yes
Sb7 Se3 2.668(3) . yes
Sb7 Se10 2.761(3) . yes
Sb8 Se7 2.657(3) . yes
Sb8 Se1 2.6671(19) . yes
Sb8 Se1 2.6671(19) 1_554 yes
Sb8 Se11 2.712(3) 1_455 yes
In9 Se5 2.655(2) 5_655 yes
In9 Se5 2.655(2) . yes
In9 Se6 2.8317(16) 5_666 yes
In9 Se6 2.8317(16) 1_544 yes
In9 Se6 2.8317(16) 1_545 yes
In9 Se6 2.8317(16) 5_665 yes
In10 Se4 2.683(2) 5_655 yes
In10 Se4 2.683(2) 1_455 yes
In10 Se9 2.8181(16) 5 yes
In10 Se9 2.8181(16) . yes
In10 Se9 2.8181(16) 5_556 yes
In10 Se9 2.8181(16) 1_554 yes
In11 Se13 2.564(3) 3_645 yes
In11 Se8 2.596(3) 5_665 yes
In11 Se2 2.6041(17) 1_554 yes
In11 Se2 2.6041(17) . yes
Se1 Sb8 2.6671(19) 1_556 no
Se2 In11 2.6041(17) 1_556 no
Se3 Pb4 3.0010(19) 1_554 no
Se3 Pb1 3.0664(19) 1_554 no
Se4 In10 2.683(2) 1_655 no
Se4 Sb5 2.7685(19) 1_554 no
Se5 Sb6 2.810(2) 1_554 no
Se5 Pb4 3.252(2) 5_666 no
Se5 Pb4 3.252(2) 5_665 no
Se6 Sb6 2.793(3) 1_565 no
Se6 In9 2.8317(16) 1_566 no
Se6 In9 2.8317(16) 1_565 no
Se7 Pb2 2.9059(17) 1_554 no
Se7 Pb3 3.1219(19) 1_554 no
Se8 In11 2.596(3) 5_665 no
Se8 Pb3 3.0621(19) 3 no
Se8 Pb3 3.0621(19) 3_556 no
Se8 Pb4 3.0787(19) 1_554 no
Se9 Sb5 2.769(3) 1_455 no
Se9 In10 2.8181(16) 1_556 no
Se10 Sb6 2.7609(19) 1_564 no
Se10 Sb6 2.7609(19) 1_565 no
Se11 Sb8 2.712(3) 1_655 no
Se11 Sb5 2.775(2) 1_554 no
Se12 Sb7 2.6667(19) 1_556 no
Se12 Pb2 3.150(3) 5_666 no
Se13 In11 2.564(3) 3_655 no
Se13 Pb1 3.0151(19) 1_554 no
Se13 Pb3 3.167(2) 5_666 no
Se13 Pb3 3.167(2) 5_665 no
